data_7232015
loop_
_publ_author_name
'Adonin, Sergey A.'
'Bondarenko, Mikhail A.'
'Novikov, Alexander S.'
'Abramov, Pavel A.'
'Plyusnin, Pavel E.'
'Sokolov, Maxim N.'
'Fedin, Vladimir P.'

_publ_section_title
;
 Halogen bonding-assisted assembly of bromoantimonate(v) and
 polybromide-bromoantimonate-based frameworks
;
_journal_issue 5
_journal_name_full CrystEngComm
_journal_page_first 850
_journal_paper_doi 10.1039/C8CE01944D
_journal_volume 21
_journal_year 2019
_chemical_formula_sum 'C10 H10 Br11 N2 Sb'
_chemical_formula_weight 1158.96
_space_group_crystal_system monoclinic
_space_group_IT_number 14
_space_group_name_Hall '-P 2ybc'
_space_group_name_H-M_alt 'P 1 21/c 1'
_symmetry_space_group_name_Hall '-P 2ybc'
_symmetry_space_group_name_H-M 'P 1 21/c 1'
_atom_sites_solution_hydrogens geom
_atom_sites_solution_primary direct
_atom_sites_solution_secondary difmap
_audit_creation_method SHELXL-2017/1
_audit_update_record
;
2018-10-27 deposited with the CCDC.
2018-12-17 downloaded from the CCDC.
;
_cell_angle_alpha 90
_cell_angle_beta 95.627(4)
_cell_angle_gamma 90
_cell_formula_units_Z 4
_cell_length_a 7.3255(4)
_cell_length_b 20.6666(10)
_cell_length_c 16.5665(7)
_cell_measurement_reflns_used 3229
_cell_measurement_temperature 130(2)
_cell_measurement_theta_max 28.6360
_cell_measurement_theta_min 3.8290
_cell_volume 2496.0(2)
_computing_cell_refinement 'CrysAlisPro 1.171.38.41 (Rigaku OD, 2015)'
_computing_data_collection 'CrysAlisPro 1.171.38.41 (Rigaku OD, 2015)'
_computing_data_reduction 'CrysAlisPro 1.171.38.41 (Rigaku OD, 2015)'
_computing_molecular_graphics 'ShelXle (H\"ubschle, 2011)'
_computing_publication_material 'CIFTAB-2014 (Sheldrick, 2014)'
_computing_structure_refinement 'SHELXL-2014 (Sheldrick, 2014)'
_computing_structure_solution 'SHELXS-2014 (Sheldrick, 2014)'
_diffrn_ambient_temperature 130(2)
_diffrn_detector 'CCD plate'
_diffrn_detector_area_resol_mean 10.6168
_diffrn_detector_type AtlasS2
_diffrn_measured_fraction_theta_full 0.994
_diffrn_measured_fraction_theta_max 0.827
_diffrn_measurement_device 'four-circle diffractometer'
_diffrn_measurement_device_type 'New Xcalibur, AtlasS2'
_diffrn_measurement_method '\w scans'
_diffrn_radiation_monochromator graphite
_diffrn_radiation_probe x-ray
_diffrn_radiation_source 'fine-focus sealed tube'
_diffrn_radiation_type MoK\a
_diffrn_radiation_wavelength 0.71073
_diffrn_reflns_av_R_equivalents 0.0685
_diffrn_reflns_av_unetI/netI 0.1171
_diffrn_reflns_Laue_measured_fraction_full 0.994
_diffrn_reflns_Laue_measured_fraction_max 0.827
_diffrn_reflns_limit_h_max 7
_diffrn_reflns_limit_h_min -9
_diffrn_reflns_limit_k_max 20
_diffrn_reflns_limit_k_min -27
_diffrn_reflns_limit_l_max 21
_diffrn_reflns_limit_l_min -13
_diffrn_reflns_number 10924
_diffrn_reflns_point_group_measured_fraction_full 0.994
_diffrn_reflns_point_group_measured_fraction_max 0.827
_diffrn_reflns_theta_full 25.500
_diffrn_reflns_theta_max 28.863
_diffrn_reflns_theta_min 3.420
_diffrn_source 'sealed X-ray tube'
_exptl_absorpt_coefficient_mu 18.715
_exptl_absorpt_correction_T_max 1.00000
_exptl_absorpt_correction_T_min 0.04016
_exptl_absorpt_correction_type multi-scan
_exptl_absorpt_process_details
;
CrysAlisPro 1.171.38.41 (Rigaku Oxford Diffraction, 2015)
Empirical absorption correction using spherical harmonics,
implemented in SCALE3 ABSPACK scaling algorithm.
;
_exptl_crystal_colour orange
_exptl_crystal_density_diffrn 3.084
_exptl_crystal_description block
_exptl_crystal_F_000 2080
_exptl_crystal_size_max 0.400
_exptl_crystal_size_mid 0.350
_exptl_crystal_size_min 0.150
_refine_diff_density_max 3.153
_refine_diff_density_min -3.525
_refine_diff_density_rms 0.558
_refine_ls_extinction_method none
_refine_ls_goodness_of_fit_ref 1.086
_refine_ls_hydrogen_treatment constr
_refine_ls_matrix_type full
_refine_ls_number_parameters 220
_refine_ls_number_reflns 5408
_refine_ls_number_restraints 12
_refine_ls_restrained_S_all 1.085
_refine_ls_R_factor_all 0.1342
_refine_ls_R_factor_gt 0.0906
_refine_ls_shift/su_max 0.000
_refine_ls_shift/su_mean 0.000
_refine_ls_structure_factor_coef Fsqd
_refine_ls_weighting_details 'w=1/[\s^2^(Fo^2^)+(0.1469P)^2^+10.1836P] where P=(Fo^2^+2Fc^2^)/3'
_refine_ls_weighting_scheme calc
_refine_ls_wR_factor_gt 0.2310
_refine_ls_wR_factor_ref 0.2655
_reflns_Friedel_coverage 0.000
_reflns_number_gt 3737
_reflns_number_total 5408
_reflns_threshold_expression >2\s(I)
_cod_data_source_file c8ce01944d2.cif
_cod_data_source_block 11_a
_cod_depositor_comments 'Adding full bibliography for 7232009--7232019.cif.'
_cod_database_code 7232015
_shelx_shelxl_version_number 2017/1
_shelx_space_group_comment
;
The symmetry employed for this shelxl refinement is uniquely defined
by the following loop, which should always be used as a source of
symmetry information in preference to the above space-group names.
They are only intended as comments.
;
_shelx_estimated_absorpt_t_min 0.050
_shelx_estimated_absorpt_t_max 0.166

loop_
_space_group_symop_operation_xyz
'x, y, z'
'-x, y+1/2, -z+1/2'
'-x, -y, -z'
'x, -y-1/2, z-1/2'

loop_
_atom_site_label
_atom_site_type_symbol
_atom_site_fract_x
_atom_site_fract_y
_atom_site_fract_z
_atom_site_U_iso_or_equiv
_atom_site_adp_type
_atom_site_occupancy
_atom_site_site_symmetry_order
_atom_site_calc_flag
_atom_site_refinement_flags_posn
_atom_site_refinement_flags_adp
_atom_site_refinement_flags_occupancy
C1 C -0.108(2) 0.4727(10) 0.3546(10) 0.033(4) Uani 1 1 d . . .
H1 H -0.145483 0.482751 0.406489 0.040 Uiso 1 1 calc R U .
C2 C -0.091(3) 0.5197(9) 0.3007(11) 0.037(5) Uani 1 1 d . . .
H2 H -0.115017 0.563430 0.313878 0.045 Uiso 1 1 calc R U .
C3 C -0.037(2) 0.5037(8) 0.2249(9) 0.022(3) Uani 1 1 d . U .
C4 C -0.001(2) 0.4432(8) 0.2072(10) 0.027(4) Uani 1 1 d . . .
H4 H 0.036196 0.432406 0.155622 0.032 Uiso 1 1 calc R U .
C5 C -0.019(2) 0.3954(10) 0.2647(11) 0.037(5) Uani 1 1 d . . .
H5 H 0.007485 0.351475 0.253837 0.044 Uiso 1 1 calc R U .
C6 C 0.482(2) 0.1460(7) 0.3626(9) 0.022(3) Uani 1 1 d . . .
H6 H 0.465829 0.119326 0.408098 0.027 Uiso 1 1 calc R U .
C7 C 0.462(2) 0.2126(8) 0.3672(9) 0.026(4) Uani 1 1 d . . .
H7 H 0.431755 0.232004 0.416142 0.032 Uiso 1 1 calc R U .
C8 C 0.4860(19) 0.2503(8) 0.3015(8) 0.016(3) Uani 1 1 d . U .
C9 C 0.528(3) 0.2208(9) 0.2290(10) 0.032(4) Uani 1 1 d . . .
H9 H 0.541831 0.246026 0.182084 0.039 Uiso 1 1 calc R U .
C10 C 0.548(2) 0.1565(12) 0.2276(10) 0.044(6) Uani 1 1 d . . .
H10 H 0.580392 0.136140 0.179570 0.053 Uiso 1 1 calc R U .
N1 N 0.5239(18) 0.1201(7) 0.2930(7) 0.026(3) Uani 1 1 d . . .
H1A H 0.536027 0.077840 0.289832 0.031 Uiso 1 1 calc R U .
N2 N -0.074(2) 0.4133(8) 0.3360(8) 0.035(4) Uani 1 1 d . . .
H2A H -0.087792 0.383011 0.372272 0.042 Uiso 1 1 calc R U .
Br1 Br -0.2432(2) 0.18031(9) 0.56280(9) 0.0272(4) Uani 1 1 d . . .
Br2 Br 0.0296(2) 0.28859(9) 0.69662(8) 0.0245(4) Uani 1 1 d . . .
Br3 Br -0.2415(2) 0.35328(9) 0.52126(9) 0.0291(4) Uani 1 1 d . . .
Br4 Br 0.2457(2) 0.35027(9) 0.52534(9) 0.0293(4) Uani 1 1 d . . .
Br5 Br -0.0287(2) 0.24455(8) 0.39055(8) 0.0243(4) Uani 1 1 d . . .
Br6 Br 0.2439(2) 0.17668(9) 0.56578(9) 0.0266(4) Uani 1 1 d . . .
Br7 Br 0.500000 0.500000 0.500000 0.0196(5) Uani 1 2 d S . P
Br8 Br 0.4052(2) 0.49528(8) 0.34833(9) 0.0279(4) Uani 1 1 d . . .
Br9 Br 0.500000 0.500000 0.000000 0.0239(5) Uani 1 2 d S . P
Br10 Br 0.4864(2) 0.46610(9) 0.14718(8) 0.0289(4) Uani 1 1 d . . .
Br11 Br 0.4637(2) 0.33911(8) 0.30673(9) 0.0295(4) Uani 1 1 d . . .
Br12 Br -0.0143(3) 0.56888(10) 0.14696(11) 0.0409(5) Uani 1 1 d . . .
Sb1 Sb 0.00255(13) 0.26480(5) 0.54446(5) 0.0180(3) Uani 1 1 d . . .

loop_
_atom_site_aniso_label
_atom_site_aniso_U_11
_atom_site_aniso_U_22
_atom_site_aniso_U_33
_atom_site_aniso_U_23
_atom_site_aniso_U_13
_atom_site_aniso_U_12
C1 0.033(11) 0.037(11) 0.031(9) -0.001(8) 0.012(7) 0.004(9)
C2 0.050(12) 0.020(9) 0.041(10) -0.002(8) 0.001(8) 0.024(10)
C3 0.022(3) 0.022(3) 0.022(3) -0.0004(10) 0.0020(10) 0.0000(10)
C4 0.038(10) 0.010(8) 0.031(8) 0.001(6) -0.004(7) -0.001(8)
C5 0.032(10) 0.026(10) 0.052(11) 0.001(8) -0.002(8) -0.021(9)
C6 0.027(9) 0.009(8) 0.030(8) 0.010(6) 0.003(6) -0.001(7)
C7 0.039(10) 0.020(9) 0.019(7) 0.007(6) -0.001(6) -0.004(9)
C8 0.016(3) 0.016(3) 0.016(3) 0.0003(10) 0.0016(10) -0.0003(10)
C9 0.043(11) 0.030(11) 0.025(8) 0.008(8) 0.009(7) 0.007(10)
C10 0.026(10) 0.087(19) 0.019(8) -0.003(9) 0.006(6) 0.011(11)
N1 0.033(8) 0.018(7) 0.029(7) 0.013(6) 0.005(5) 0.015(7)
N2 0.040(9) 0.037(10) 0.027(7) 0.011(7) -0.004(6) 0.007(8)
Br1 0.0251(9) 0.0327(10) 0.0236(7) 0.0008(7) 0.0016(6) -0.0091(8)
Br2 0.0294(9) 0.0325(10) 0.0113(6) -0.0017(6) 0.0002(5) -0.0021(8)
Br3 0.0327(10) 0.0338(10) 0.0208(7) 0.0046(7) 0.0031(6) 0.0141(8)
Br4 0.0338(10) 0.0316(10) 0.0228(8) 0.0029(7) 0.0037(6) -0.0122(8)
Br5 0.0317(9) 0.0284(9) 0.0124(6) -0.0016(6) -0.0003(5) 0.0019(8)
Br6 0.0267(9) 0.0287(10) 0.0242(7) 0.0047(7) 0.0015(6) 0.0095(8)
Br7 0.0233(11) 0.0150(11) 0.0199(9) 0.0014(8) -0.0018(7) 0.0021(10)
Br8 0.0410(10) 0.0235(9) 0.0179(7) 0.0000(6) -0.0035(6) -0.0007(8)
Br9 0.0356(13) 0.0177(12) 0.0178(9) -0.0041(8) -0.0008(8) -0.0034(11)
Br10 0.0437(11) 0.0257(10) 0.0167(7) -0.0003(6) 0.0006(6) -0.0019(8)
Br11 0.0397(10) 0.0181(9) 0.0291(8) 0.0015(6) -0.0042(7) 0.0023(8)
Br12 0.0481(13) 0.0338(11) 0.0403(10) 0.0135(8) 0.0018(8) -0.0025(10)
Sb1 0.0210(6) 0.0211(6) 0.0115(4) 0.0012(4) -0.0003(3) 0.0005(5)

loop_
_atom_type_symbol
_atom_type_description
_atom_type_scat_dispersion_real
_atom_type_scat_dispersion_imag
_atom_type_scat_source
C C 0.0033 0.0016 'International Tables Vol C Tables 4.2.6.8 and 6.1.1.4'
N N 0.0061 0.0033 'International Tables Vol C Tables 4.2.6.8 and 6.1.1.4'
Br Br -0.2901 2.4595 'International Tables Vol C Tables 4.2.6.8 and 6.1.1.4'
Sb Sb -0.5866 1.5461 'International Tables Vol C Tables 4.2.6.8 and 6.1.1.4'
H H 0.0000 0.0000 'International Tables Vol C Tables 4.2.6.8 and 6.1.1.4'

loop_
_geom_angle_atom_site_label_1
_geom_angle_atom_site_label_2
_geom_angle_atom_site_label_3
_geom_angle
_geom_angle_site_symmetry_1
_geom_angle_site_symmetry_3
N2 C1 C2 119.8(16) . .
N2 C1 H1 120.1 . .
C2 C1 H1 120.1 . .
C1 C2 C3 119.0(17) . .
C1 C2 H2 120.5 . .
C3 C2 H2 120.5 . .
C4 C3 C2 120.4(16) . .
C4 C3 Br12 119.5(12) . .
C2 C3 Br12 120.1(13) . .
C3 C4 C5 119.3(17) . .
C3 C4 H4 120.4 . .
C5 C4 H4 120.4 . .
N2 C5 C4 117.9(18) . .
N2 C5 H5 121.1 . .
C4 C5 H5 121.1 . .
N1 C6 C7 118.7(14) . .
N1 C6 H6 120.7 . .
C7 C6 H6 120.7 . .
C8 C7 C6 120.0(15) . .
C8 C7 H7 120.0 . .
C6 C7 H7 120.0 . .
C7 C8 C9 119.3(16) . .
C7 C8 Br11 120.7(12) . .
C9 C8 Br11 119.9(12) . .
C10 C9 C8 118.6(15) . .
C10 C9 H9 120.7 . .
C8 C9 H9 120.7 . .
C9 C10 N1 121.2(17) . .
C9 C10 H10 119.4 . .
N1 C10 H10 119.4 . .
C6 N1 C10 122.2(17) . .
C6 N1 H1A 118.9 . .
C10 N1 H1A 118.9 . .
C1 N2 C5 123.6(16) . .
C1 N2 H2A 118.2 . .
C5 N2 H2A 118.2 . .
Br8 Br7 Br8 180.00(8) . 3_666
Br10 Br9 Br10 180.00(8) 3_665 .
Br6 Sb1 Br1 88.99(7) . .
Br6 Sb1 Br4 91.64(7) . .
Br1 Sb1 Br4 179.34(7) . .
Br6 Sb1 Br2 90.87(6) . .
Br1 Sb1 Br2 90.10(6) . .
Br4 Sb1 Br2 90.10(6) . .
Br6 Sb1 Br3 179.34(6) . .
Br1 Sb1 Br3 90.93(7) . .
Br4 Sb1 Br3 88.43(7) . .
Br2 Sb1 Br3 89.78(6) . .
Br6 Sb1 Br5 90.82(6) . .
Br1 Sb1 Br5 90.65(6) . .
Br4 Sb1 Br5 89.13(6) . .
Br2 Sb1 Br5 178.16(7) . .
Br3 Sb1 Br5 88.53(6) . .

loop_
_geom_bond_atom_site_label_1
_geom_bond_atom_site_label_2
_geom_bond_distance
_geom_bond_site_symmetry_2
C1 N2 1.30(2) .
C1 C2 1.33(3) .
C1 H1 0.9500 .
C2 C3 1.39(2) .
C2 H2 0.9500 .
C3 C4 1.32(2) .
C3 Br12 1.885(16) .
C4 C5 1.39(2) .
C4 H4 0.9500 .
C5 N2 1.34(2) .
C5 H5 0.9500 .
C6 N1 1.33(2) .
C6 C7 1.39(2) .
C6 H6 0.9500 .
C7 C8 1.36(2) .
C7 H7 0.9500 .
C8 C9 1.41(2) .
C8 Br11 1.846(16) .
C9 C10 1.34(3) .
C9 H9 0.9500 .
C10 N1 1.35(2) .
C10 H10 0.9500 .
N1 H1A 0.8800 .
N2 H2A 0.8800 .
Br1 Sb1 2.5472(19) .
Br2 Sb1 2.5567(15) .
Br3 Sb1 2.5599(19) .
Br4 Sb1 2.550(2) .
Br5 Sb1 2.5719(15) .
Br6 Sb1 2.5386(19) .
Br7 Br8 2.5422(14) .
Br7 Br8 2.5423(14) 3_666
Br9 Br10 2.5482(15) 3_665
Br9 Br10 2.5482(15) .
